data_4026201
loop_
_publ_author_name
'Marina Martjuga'
'Sergey Belyakov'
'Edvards Liepinsh'
'Edgars Suna'

_publ_section_title
;
 Asymmetric Synthesis of 1,3-Diamines. II: Diastereoselective Reduction of
 Atropisomeric N-tert-Butanesulfinylketimines
;
_journal_name_full 'Journal of Organic Chemistry'
_journal_page_first 2635
_journal_page_last 2647
_journal_paper_doi 10.1021/jo1025767
_journal_volume 76
_journal_year 2011
_chemical_absolute_configuration rmad
_chemical_formula_moiety 'C13 H20 N2 O S'
_chemical_formula_sum 'C13 H20 N2 O S'
_chemical_formula_weight 252.37
_chemical_name_systematic
; 
 ? 
;
_space_group_IT_number 19
_symmetry_cell_setting orthorhombic
_symmetry_space_group_name_Hall 'P 2ac 2ab'
_symmetry_space_group_name_H-M 'P 21 21 21'
_atom_sites_solution_hydrogens mixed
_atom_sites_solution_primary direct
_atom_sites_solution_secondary difmap
_audit_creation_method SHELXL-97
_cell_angle_alpha 90.00
_cell_angle_beta 90.00
_cell_angle_gamma 90.00
_cell_formula_units_Z 4
_cell_length_a 7.6755(2)
_cell_length_b 10.2448(3)
_cell_length_c 17.4650(6)
_cell_measurement_reflns_used 1625
_cell_measurement_temperature 193(2)
_cell_measurement_theta_max 26.0
_cell_measurement_theta_min 0.8
_cell_volume 1373.34(7)
_computing_structure_refinement 'SHELXL-97 (Sheldrick, 1997)'
_computing_structure_solution 'SHELXS-97 (Sheldrick, 1990)'
_diffrn_ambient_temperature 193(2)
_diffrn_measured_fraction_theta_full 0.99
_diffrn_measured_fraction_theta_max 0.99
_diffrn_measurement_device_type 'Bruker-Nonius KappaCCD'
_diffrn_measurement_method '\f and \w scan'
_diffrn_radiation_monochromator graphite
_diffrn_radiation_source 'fine-focus sealed tube'
_diffrn_radiation_type MoK\a
_diffrn_radiation_wavelength 0.71073
_diffrn_reflns_av_R_equivalents 0.0072
_diffrn_reflns_av_sigmaI/netI 0.0467
_diffrn_reflns_limit_h_max 10
_diffrn_reflns_limit_h_min -10
_diffrn_reflns_limit_k_max 13
_diffrn_reflns_limit_k_min -13
_diffrn_reflns_limit_l_max 22
_diffrn_reflns_limit_l_min -22
_diffrn_reflns_number 3287
_diffrn_reflns_theta_full 28.0
_diffrn_reflns_theta_max 28.0
_diffrn_reflns_theta_min 2.30
_exptl_absorpt_coefficient_mu 0.223
_exptl_absorpt_correction_type none
_exptl_crystal_colour Yellow
_exptl_crystal_density_diffrn 1.221
_exptl_crystal_description Prism
_exptl_crystal_F_000 544
_exptl_crystal_size_max 0.29
_exptl_crystal_size_mid 0.18
_exptl_crystal_size_min 0.11
_refine_diff_density_max 0.284
_refine_diff_density_min -0.285
_refine_diff_density_rms 0.092
_refine_ls_abs_structure_details 'Flack H D (1983), Acta Cryst. A39, 876-881'
_refine_ls_abs_structure_Flack 0.02(10)
_refine_ls_extinction_method none
_refine_ls_goodness_of_fit_ref 1.147
_refine_ls_hydrogen_treatment constr
_refine_ls_matrix_type full
_refine_ls_number_parameters 154
_refine_ls_number_reflns 3271
_refine_ls_number_restraints 0
_refine_ls_restrained_S_all 1.147
_refine_ls_R_factor_all 0.0609
_refine_ls_R_factor_gt 0.0431
_refine_ls_shift/su_max 0.002
_refine_ls_shift/su_mean 0.000
_refine_ls_structure_factor_coef Fsqd
_refine_ls_weighting_details 'calc w=1/[\s^2^(Fo^2^)+(0.0714P)^2^+0.1494P] where P=(Fo^2^+2Fc^2^)/3'
_refine_ls_weighting_scheme calc
_refine_ls_wR_factor_gt 0.1052
_refine_ls_wR_factor_ref 0.1312
_reflns_number_gt 2738
_reflns_number_total 3271
_reflns_threshold_expression >2sigma(I)
_cod_data_source_file jo1025767_si_002_4b.cif
_cod_data_source_block M785
_cod_original_sg_symbol_H-M 'P 21 21 21 '
_cod_database_code 4026201
_cod_database_fobs_code 4026201

loop_
_symmetry_equiv_pos_as_xyz
'x, y, z'
'-x+1/2, -y, z+1/2'
'x+1/2, -y+1/2, -z'
'-x, y+1/2, -z+1/2'

loop_
_atom_site_label
_atom_site_type_symbol
_atom_site_fract_x
_atom_site_fract_y
_atom_site_fract_z
_atom_site_U_iso_or_equiv
_atom_site_adp_type
_atom_site_occupancy
_atom_site_symmetry_multiplicity
_atom_site_calc_flag
_atom_site_refinement_flags
S10 S -0.15750(8) -0.08813(6) 0.97619(3) 0.02853(17) Uani 1 1 d .
O11 O -0.3225(2) -0.11865(18) 0.93486(10) 0.0381(5) Uani 1 1 d .
N9 N -0.0455(3) 0.00949(19) 0.91360(11) 0.0288(5) Uani 1 1 d .
C7 C 0.1222(3) -0.0022(2) 0.90514(13) 0.0271(5) Uani 1 1 d .
N16 N -0.0506(3) 0.2011(2) 0.81097(13) 0.0374(5) Uani 1 1 d .
H16 H -0.1129 0.1474 0.8470 0.045 Uiso 1 1 d R
C6 C 0.3846(3) 0.0494(3) 0.82881(14) 0.0312(6) Uani 1 1 d .
H6 H 0.4548 -0.0245 0.8554 0.037 Uiso 1 1 d R
C2 C 0.1194(3) 0.1681(2) 0.79804(14) 0.0309(6) Uani 1 1 d .
C1 C 0.2078(3) 0.0731(2) 0.84399(13) 0.0285(5) Uani 1 1 d .
C12 C -0.2126(3) 0.0383(3) 1.04814(14) 0.0332(6) Uani 1 1 d .
C3 C 0.2136(4) 0.2305(3) 0.73874(15) 0.0386(6) Uani 1 1 d .
H3 H 0.1586 0.2970 0.7053 0.046 Uiso 1 1 d R
C14 C -0.3298(4) -0.0336(3) 1.10472(16) 0.0478(7) Uani 1 1 d .
H14A H -0.3659 0.0251 1.1445 0.057 Uiso 1 1 d R
H14B H -0.2676 -0.1056 1.1268 0.057 Uiso 1 1 d R
H14C H -0.4304 -0.0655 1.0780 0.057 Uiso 1 1 d R
C17 C -0.1417(4) 0.3049(3) 0.77045(15) 0.0409(6) Uani 1 1 d .
H17A H -0.2720 0.3205 0.7927 0.049 Uiso 1 1 d R
H17B H -0.0773 0.3845 0.7765 0.049 Uiso 1 1 d R
H17C H -0.1512 0.2843 0.7170 0.049 Uiso 1 1 d R
C5 C 0.4729(4) 0.1104(3) 0.76973(16) 0.0407(6) Uani 1 1 d .
H5 H 0.5926 0.0888 0.7600 0.049 Uiso 1 1 d R
C4 C 0.3851(4) 0.2016(3) 0.72522(15) 0.0427(7) Uani 1 1 d .
H4 H 0.4636 0.2298 0.6849 0.051 Uiso 1 1 d R
C15 C -0.0457(4) 0.0816(3) 1.08705(15) 0.0432(7) Uani 1 1 d .
H15A H -0.0711 0.1475 1.1245 0.052 Uiso 1 1 d R
H15B H 0.0332 0.1162 1.0495 0.052 Uiso 1 1 d R
H15C H 0.0069 0.0078 1.1118 0.052 Uiso 1 1 d R
C8 C 0.2336(3) -0.0889(3) 0.95470(16) 0.0418(7) Uani 1 1 d .
H8A H 0.3241 -0.0314 0.9880 0.050 Uiso 1 1 d R
H8B H 0.1594 -0.1374 0.9886 0.050 Uiso 1 1 d R
H8C H 0.2973 -0.1482 0.9227 0.050 Uiso 1 1 d R
C13 C -0.3081(4) 0.1512(3) 1.00982(17) 0.0452(7) Uani 1 1 d .
H13A H -0.3354 0.2157 1.0478 0.054 Uiso 1 1 d R
H13B H -0.4139 0.1195 0.9872 0.054 Uiso 1 1 d R
H13C H -0.2361 0.1896 0.9709 0.054 Uiso 1 1 d R

loop_
_atom_site_aniso_label
_atom_site_aniso_U_11
_atom_site_aniso_U_22
_atom_site_aniso_U_33
_atom_site_aniso_U_23
_atom_site_aniso_U_13
_atom_site_aniso_U_12
S10 0.0316(3) 0.0251(3) 0.0289(3) 0.0033(3) 0.0002(3) -0.0004(2)
O11 0.0350(10) 0.0403(11) 0.0388(10) -0.0033(8) -0.0023(8) -0.0066(8)
N9 0.0365(12) 0.0261(10) 0.0239(10) 0.0061(8) 0.0003(9) -0.0002(9)
C7 0.0316(13) 0.0232(11) 0.0266(12) -0.0022(9) -0.0009(10) 0.0018(10)
N16 0.0381(13) 0.0374(12) 0.0368(12) 0.0136(10) -0.0025(10) 0.0044(10)
C6 0.0344(14) 0.0298(12) 0.0295(12) -0.0029(10) 0.0013(10) -0.0002(10)
C2 0.0416(15) 0.0263(12) 0.0247(11) -0.0007(10) -0.0048(10) -0.0029(10)
C1 0.0348(13) 0.0258(12) 0.0248(11) -0.0031(10) -0.0001(9) -0.0038(10)
C12 0.0370(13) 0.0341(13) 0.0283(12) -0.0009(10) 0.0030(11) 0.0023(11)
C3 0.0506(16) 0.0366(15) 0.0286(13) 0.0062(11) -0.0020(12) -0.0037(12)
C14 0.0500(17) 0.0559(18) 0.0374(14) -0.0002(14) 0.0120(14) -0.0050(15)
C17 0.0468(15) 0.0349(14) 0.0409(15) 0.0074(12) -0.0122(13) 0.0025(13)
C5 0.0393(14) 0.0425(16) 0.0404(15) -0.0029(13) 0.0091(12) -0.0041(12)
C4 0.0502(17) 0.0463(17) 0.0316(14) 0.0008(13) 0.0101(13) -0.0101(13)
C15 0.0509(16) 0.0453(16) 0.0334(14) -0.0023(14) -0.0040(12) -0.0108(15)
C8 0.0325(13) 0.0445(16) 0.0485(16) 0.0183(14) 0.0013(12) 0.0059(13)
C13 0.0568(19) 0.0364(15) 0.0423(16) -0.0063(12) 0.0014(14) 0.0112(13)

loop_
_atom_type_symbol
_atom_type_description
_atom_type_scat_dispersion_real
_atom_type_scat_dispersion_imag
_atom_type_scat_source
C C 0.0033 0.0016 'International Tables Vol C Tables 4.2.6.8 and 6.1.1.4'
H H 0.0000 0.0000 'International Tables Vol C Tables 4.2.6.8 and 6.1.1.4'
N N 0.0061 0.0033 'International Tables Vol C Tables 4.2.6.8 and 6.1.1.4'
O O 0.0106 0.0060 'International Tables Vol C Tables 4.2.6.8 and 6.1.1.4'
S S 0.1246 0.1234 'International Tables Vol C Tables 4.2.6.8 and 6.1.1.4'

loop_
_geom_angle_atom_site_label_1
_geom_angle_atom_site_label_2
_geom_angle_atom_site_label_3
_geom_angle
O11 S10 N9 103.87(10)
O11 S10 C12 106.32(11)
N9 S10 C12 97.99(11)
C7 N9 S10 121.00(17)
N9 C7 C1 118.4(2)
N9 C7 C8 123.4(2)
C1 C7 C8 118.2(2)
C2 N16 C17 124.0(2)
C2 N16 H16 116.1
C17 N16 H16 119.8
C5 C6 C1 122.4(3)
C5 C6 H6 114.1
C1 C6 H6 122.9
N16 C2 C3 119.8(2)
N16 C2 C1 121.9(2)
C3 C2 C1 118.3(2)
C6 C1 C2 118.0(2)
C6 C1 C7 118.5(2)
C2 C1 C7 123.4(2)
C15 C12 C13 112.4(2)
C15 C12 C14 110.4(2)
C13 C12 C14 111.5(2)
C15 C12 S10 108.40(18)
C13 C12 S10 110.02(18)
C14 C12 S10 103.67(18)
C4 C3 C2 121.3(3)
C4 C3 H3 117.1
C2 C3 H3 121.6
C12 C14 H14A 109.7
C12 C14 H14B 109.8
H14A C14 H14B 109.5
C12 C14 H14C 108.9
H14A C14 H14C 109.5
H14B C14 H14C 109.5
N16 C17 H17A 112.1
N16 C17 H17B 108.7
H17A C17 H17B 108.1
N16 C17 H17C 110.4
H17A C17 H17C 108.1
H17B C17 H17C 109.5
C6 C5 C4 118.9(3)
C6 C5 H5 119.8
C4 C5 H5 121.3
C3 C4 C5 121.0(2)
C3 C4 H4 131.1
C5 C4 H4 107.7
C12 C15 H15A 109.8
C12 C15 H15B 109.5
H15A C15 H15B 109.5
C12 C15 H15C 109.1
H15A C15 H15C 109.5
H15B C15 H15C 109.5
C7 C8 H8A 110.7
C7 C8 H8B 108.8
H8A C8 H8B 109.4
C7 C8 H8C 109.1
H8A C8 H8C 109.4
H8B C8 H8C 109.5
C12 C13 H13A 108.9
C12 C13 H13B 109.3
H13A C13 H13B 109.5
C12 C13 H13C 110.2
H13A C13 H13C 109.5
H13B C13 H13C 109.5

loop_
_geom_bond_atom_site_label_1
_geom_bond_atom_site_label_2
_geom_bond_distance
S10 O11 1.4911(19)
S10 N9 1.713(2)
S10 C12 1.853(3)
N9 C7 1.301(3)
C7 C1 1.472(3)
C7 C8 1.507(3)
N16 C2 1.367(3)
N16 C17 1.456(3)
N16 H16 0.9627
C6 C5 1.384(4)
C6 C1 1.404(3)
C6 H6 1.0389
C2 C3 1.416(4)
C2 C1 1.432(3)
C12 C15 1.516(4)
C12 C13 1.524(4)
C12 C14 1.526(4)
C3 C4 1.369(4)
C3 H3 0.9923
C14 H14A 0.9599
C14 H14B 0.9600
C14 H14C 0.9601
C17 H17A 1.0848
C17 H17B 0.9600
C17 H17C 0.9599
C5 C4 1.390(4)
C5 H5 0.9600
C4 H4 0.9705
C15 H15A 0.9600
C15 H15B 0.9600
C15 H15C 0.9600
C8 H8A 1.0809
C8 H8B 0.9601
C8 H8C 0.9600
C13 H13A 0.9599
C13 H13B 0.9601
C13 H13C 0.9600
